data_7235152
loop_
_publ_author_name
'K. S. Asha'
'Arthur C. Reber'
'N. Ahmed'
'R. Nath'
'Shiv N. Khanna'
'Sukhendu Mandal'

_publ_section_title
;
 The effect of substituted benzene dicarboxylic acid linkers on the
 optical band gap energy and magnetic coupling in manganese trimer metal
 organic frameworks
;
_journal_name_full 'Journal of Materials Chemistry C'
_journal_page_first 539
_journal_page_last 548
_journal_paper_doi 10.1039/C6TC03577A
_journal_volume 5
_journal_year 2017
_chemical_formula_sum 'C16.5 H18.5 Mn1.5 N2.5 O7'
_chemical_formula_weight 446.25
_space_group_IT_number 14
_space_group_name_Hall '-P 2yn'
_space_group_name_H-M_alt 'P 1 21/n 1'
_symmetry_cell_setting monoclinic
_symmetry_space_group_name_H-M 'P 1 21/n 1'
_atom_sites_solution_hydrogens geom
_atom_sites_solution_primary direct
_atom_sites_solution_secondary difmap
_cell_angle_alpha 90.00
_cell_angle_beta 106.733(4)
_cell_angle_gamma 90.00
_cell_formula_units_Z 4
_cell_length_a 13.4214(12)
_cell_length_b 10.0260(9)
_cell_length_c 16.6604(14)
_cell_measurement_reflns_used 5265
_cell_measurement_temperature 298(2)
_cell_measurement_theta_max 28.70
_cell_measurement_theta_min 2.40
_cell_volume 2146.9(3)
_computing_structure_refinement 'SHELXL-97 (Sheldrick, 2008)'
_diffrn_ambient_temperature 293(2)
_diffrn_measured_fraction_theta_full 0.946
_diffrn_measured_fraction_theta_max 0.946
_diffrn_measurement_device_type 'CCD area detector'
_diffrn_measurement_method 'phi and omega scans'
_diffrn_radiation_monochromator graphite
_diffrn_radiation_source 'fine-focus sealed tube'
_diffrn_radiation_type MoK\a
_diffrn_radiation_wavelength 0.71073
_diffrn_reflns_av_R_equivalents 0.0522
_diffrn_reflns_av_sigmaI/netI 0.0466
_diffrn_reflns_limit_h_max 17
_diffrn_reflns_limit_h_min -17
_diffrn_reflns_limit_k_max 13
_diffrn_reflns_limit_k_min -13
_diffrn_reflns_limit_l_max 22
_diffrn_reflns_limit_l_min -22
_diffrn_reflns_number 34406
_diffrn_reflns_theta_full 28.70
_diffrn_reflns_theta_max 28.70
_diffrn_reflns_theta_min 2.40
_exptl_absorpt_coefficient_mu 0.933
_exptl_absorpt_correction_T_max 0.8727
_exptl_absorpt_correction_T_min 0.8002
_exptl_absorpt_process_details SADABS
_exptl_crystal_colour paleyellow
_exptl_crystal_density_diffrn 1.381
_exptl_crystal_density_method 'not measured'
_exptl_crystal_description block
_exptl_crystal_F_000 914
_exptl_crystal_size_max 0.25
_exptl_crystal_size_mid 0.20
_exptl_crystal_size_min 0.15
_refine_diff_density_max 4.494
_refine_diff_density_min -1.060
_refine_diff_density_rms 0.258
_refine_ls_extinction_method none
_refine_ls_goodness_of_fit_ref 1.514
_refine_ls_hydrogen_treatment mixed
_refine_ls_matrix_type full
_refine_ls_number_parameters 272
_refine_ls_number_reflns 5265
_refine_ls_number_restraints 0
_refine_ls_restrained_S_all 1.514
_refine_ls_R_factor_all 0.1598
_refine_ls_R_factor_gt 0.1269
_refine_ls_shift/su_max 0.017
_refine_ls_shift/su_mean 0.001
_refine_ls_structure_factor_coef Fsqd
_refine_ls_weighting_details 'calc w=1/[\s^2^(Fo^2^)+(0.2000P)^2^+0.0000P] where P=(Fo^2^+2Fc^2^)/3'
_refine_ls_weighting_scheme calc
_refine_ls_wR_factor_gt 0.3459
_refine_ls_wR_factor_ref 0.3790
_reflns_number_gt 3697
_reflns_number_total 5265
_reflns_threshold_expression >2\s(I)
_cod_data_source_file J-Mater-Chem-C-2017-5-539.cif
_cod_data_source_block compound7_NH2
_cod_depositor_comments
;
The following automatic conversions were performed:

data item '_symmetry_cell_setting' value 'Monoclinic' was changed to
'monoclinic' in accordance with the built-in table derived from the
CIF Core dictionary named 'cif_core.dic' version 2.4.5 last updated
on 2014-11-21.

Automatic conversion script
Id: cif_fix_values 6909 2019-04-08 15:41:33Z antanas 
;
_cod_original_sg_symbol_H-M P21/n
_cod_original_formula_sum 'C16.50 H18.50 Mn1.50 N2.50 O7'
_cod_database_code 7235152

loop_
_symmetry_equiv_pos_as_xyz
'x, y, z'
'-x+1/2, y+1/2, -z+1/2'
'-x, -y, -z'
'x-1/2, -y-1/2, z-1/2'

loop_
_atom_site_label
_atom_site_type_symbol
_atom_site_fract_x
_atom_site_fract_y
_atom_site_fract_z
_atom_site_U_iso_or_equiv
_atom_site_adp_type
_atom_site_occupancy
_atom_site_symmetry_multiplicity
_atom_site_calc_flag
_atom_site_refinement_flags
_atom_site_disorder_assembly
_atom_site_disorder_group
Mn1 Mn 0.5000 0.0000 0.0000 0.0268(4) Uani 1 2 d S . .
Mn2 Mn 0.30761(7) 0.07776(9) 0.10468(5) 0.0336(4) Uani 1 1 d . . .
O7 O 0.1793(6) 0.2099(9) 0.0307(5) 0.0356(19) Uani 0.50 1 d P . .
O6 O 0.2332(4) -0.0663(6) 0.0161(4) 0.0554(15) Uani 1 1 d . . .
O4 O 0.4154(5) -0.0451(7) 0.1897(3) 0.0600(15) Uani 1 1 d . . .
O5 O 0.3668(4) -0.1247(6) -0.0279(4) 0.0560(13) Uani 1 1 d . . .
O1 O 0.4019(4) 0.1643(4) 0.0239(3) 0.0464(12) Uani 1 1 d . . .
O2 O 0.4024(6) 0.2752(6) 0.1368(4) 0.0671(17) Uani 1 1 d . . .
O3 O 0.5452(5) -0.0463(8) 0.1297(3) 0.0691(17) Uani 1 1 d . . .
C8 C 0.5304(6) -0.2172(8) 0.3165(5) 0.0505(18) Uani 1 1 d . . .
H8 H 0.4590 -0.2126 0.3085 0.061 Uiso 1 1 calc R . .
N3 N 0.1116(15) 0.284(2) -0.1005(9) 0.090(7) Uani 0.50 1 d P . .
C6 C 0.5748(6) -0.1543(8) 0.2606(4) 0.0506(18) Uani 1 1 d . . .
N2 N 0.5214(16) 0.5013(18) 0.1768(11) 0.085(6) Uani 0.50 1 d P . .
H2A H 0.5479 0.5704 0.2057 0.101 Uiso 1 1 calc R . .
H2B H 0.5023 0.4341 0.2008 0.101 Uiso 1 1 calc R . .
C1 C 0.4220(6) 0.2698(7) 0.0675(5) 0.0492(17) Uani 1 1 d . . .
C2 C 0.4640(6) 0.3881(7) 0.0327(5) 0.0474(17) Uani 1 1 d . . .
C11 C 0.2421(7) -0.2704(12) -0.1583(5) 0.071(3) Uani 1 1 d . . .
H11 H 0.3137 -0.2689 -0.1496 0.085 Uiso 1 1 calc R . .
O8 O 0.2208(10) 0.0730(15) 0.1940(7) 0.075(5) Uani 0.50 1 d P . .
C10 C 0.2016(5) -0.2043(8) -0.1039(4) 0.0453(17) Uani 1 1 d . . .
N1 N 0.0412(12) -0.153(2) -0.0631(12) 0.192(10) Uani 1 1 d . . .
H1A H 0.0751 -0.1063 -0.0205 0.230 Uiso 1 1 calc R . .
H1B H -0.0250 -0.1619 -0.0739 0.230 Uiso 1 1 calc R . .
C7 C 0.6780(7) -0.1571(13) 0.2710(6) 0.079(3) Uani 1 1 d . . .
H7 H 0.7069 -0.1136 0.2338 0.095 Uiso 1 1 calc R . .
C12 C 0.0940(6) -0.2126(8) -0.1151(5) 0.0498(18) Uani 1 1 d . . .
C3 C 0.4593(7) 0.3906(8) -0.0510(5) 0.056(2) Uani 1 1 d . . .
H3 H 0.4342 0.3168 -0.0846 0.067 Uiso 1 1 calc R . .
C9 C 0.2729(5) -0.1276(8) -0.0331(4) 0.0452(16) Uani 1 1 d . . .
C4 C 0.5085(8) 0.4982(8) 0.0853(6) 0.059(2) Uani 1 1 d . . .
C5 C 0.5062(6) -0.0752(8) 0.1878(4) 0.0487(17) Uani 1 1 d . . .
C15 C 0.1652(15) 0.214(2) -0.0465(11) 0.068(5) Uani 0.50 1 d P . .
N4 N 0.2571(12) 0.1024(15) 0.3296(10) 0.065(5) Uani 0.50 1 d P . .
C13 C 0.228(3) 0.039(3) 0.2684(19) 0.110(10) Uani 0.50 1 d P . .
C14 C 0.247(3) 0.084(4) 0.4137(16) 0.147(18) Uani 0.50 1 d P . .
H14A H 0.2846 0.1524 0.4501 0.220 Uiso 0.50 1 calc PR . .
H14B H 0.2738 -0.0019 0.4348 0.220 Uiso 0.50 1 calc PR . .
H14C H 0.1744 0.0888 0.4116 0.220 Uiso 0.50 1 calc PR . .
C21 C 0.129(6) 0.304(9) -0.188(5) 0.49(5) Uiso 1 1 d . . .
H21A H 0.0776 0.3647 -0.2206 0.737 Uiso 1 1 calc R . .
H21B H 0.1231 0.2200 -0.2163 0.737 Uiso 1 1 calc R . .
H21C H 0.1972 0.3406 -0.1812 0.737 Uiso 1 1 calc R . .
C20 C 0.302(4) 0.229(7) 0.308(3) 0.38(3) Uiso 1 1 d . . .
H20A H 0.3274 0.2820 0.3574 0.575 Uiso 1 1 calc R . .
H20B H 0.2486 0.2773 0.2674 0.575 Uiso 1 1 calc R . .
H20C H 0.3577 0.2085 0.2847 0.575 Uiso 1 1 calc R . .
C22 C 0.102(2) 0.425(2) -0.094(2) 0.194(11) Uiso 1 1 d . . .
H22A H 0.0632 0.4602 -0.1474 0.291 Uiso 1 1 calc R . .
H22B H 0.1696 0.4646 -0.0768 0.291 Uiso 1 1 calc R . .
H22C H 0.0656 0.4443 -0.0533 0.291 Uiso 1 1 calc R . .

loop_
_atom_site_aniso_label
_atom_site_aniso_U_11
_atom_site_aniso_U_22
_atom_site_aniso_U_33
_atom_site_aniso_U_23
_atom_site_aniso_U_13
_atom_site_aniso_U_12
Mn1 0.0246(6) 0.0337(7) 0.0207(6) 0.0008(4) 0.0043(4) -0.0038(4)
Mn2 0.0317(6) 0.0403(6) 0.0263(5) -0.0008(3) 0.0043(4) 0.0020(3)
O7 0.029(4) 0.048(5) 0.029(4) 0.013(3) 0.006(3) 0.026(4)
O6 0.039(3) 0.079(4) 0.045(3) -0.026(3) 0.006(2) -0.017(2)
O4 0.053(3) 0.082(4) 0.036(3) 0.022(3) -0.002(2) 0.014(3)
O5 0.035(3) 0.066(3) 0.061(3) -0.009(3) 0.005(2) -0.010(2)
O1 0.046(3) 0.034(2) 0.059(3) 0.000(2) 0.014(2) -0.005(2)
O2 0.095(5) 0.058(3) 0.055(3) 0.003(3) 0.032(3) -0.012(3)
O3 0.064(4) 0.104(5) 0.029(3) 0.019(3) -0.002(3) 0.012(4)
C8 0.035(3) 0.065(5) 0.046(4) 0.020(3) 0.005(3) 0.008(3)
N3 0.102(13) 0.118(15) 0.040(7) 0.018(8) 0.007(8) 0.076(12)
C6 0.048(4) 0.068(5) 0.028(3) 0.013(3) -0.001(3) 0.015(3)
N2 0.117(16) 0.070(10) 0.063(10) -0.010(8) 0.020(10) -0.046(10)
C1 0.054(4) 0.032(3) 0.064(5) 0.000(3) 0.020(4) 0.003(3)
C2 0.054(4) 0.033(3) 0.060(5) -0.002(3) 0.026(4) -0.008(3)
C11 0.044(4) 0.123(8) 0.048(4) -0.036(5) 0.018(4) -0.025(5)
O8 0.072(8) 0.132(12) 0.042(6) 0.030(7) 0.049(6) 0.049(8)
C10 0.036(3) 0.064(4) 0.032(3) -0.008(3) 0.002(3) -0.017(3)
N1 0.097(10) 0.30(2) 0.188(18) -0.132(18) 0.056(11) -0.053(13)
C7 0.055(5) 0.133(9) 0.058(5) 0.053(6) 0.030(4) 0.031(5)
C12 0.040(4) 0.065(5) 0.044(4) -0.022(3) 0.011(3) -0.007(3)
C3 0.073(6) 0.042(4) 0.052(4) -0.011(3) 0.016(4) -0.009(4)
C9 0.039(3) 0.051(4) 0.038(3) -0.009(3) 0.001(3) -0.017(3)
C4 0.071(6) 0.051(4) 0.056(5) 0.001(3) 0.022(4) -0.010(4)
C5 0.048(4) 0.064(5) 0.027(3) 0.009(3) -0.001(3) 0.005(3)
C15 0.066(10) 0.078(12) 0.049(9) 0.004(8) -0.003(8) 0.039(9)
N4 0.069(9) 0.070(9) 0.075(10) -0.055(8) 0.049(8) -0.030(7)
C13 0.18(3) 0.092(16) 0.092(18) 0.013(15) 0.10(2) 0.001(19)
C14 0.18(3) 0.22(4) 0.072(14) -0.079(19) 0.085(18) -0.16(3)

loop_
_atom_type_symbol
_atom_type_description
_atom_type_scat_dispersion_real
_atom_type_scat_dispersion_imag
_atom_type_scat_source
C C 0.0033 0.0016 'International Tables Vol C Tables 4.2.6.8 and 6.1.1.4'
H H 0.0000 0.0000 'International Tables Vol C Tables 4.2.6.8 and 6.1.1.4'
N N 0.0061 0.0033 'International Tables Vol C Tables 4.2.6.8 and 6.1.1.4'
O O 0.0106 0.0060 'International Tables Vol C Tables 4.2.6.8 and 6.1.1.4'
Mn Mn 0.3368 0.7283 'International Tables Vol C Tables 4.2.6.8 and 6.1.1.4'

loop_
_geom_angle_atom_site_label_1
_geom_angle_atom_site_label_2
_geom_angle_atom_site_label_3
_geom_angle
_geom_angle_site_symmetry_1
_geom_angle_site_symmetry_3
O3 Mn1 O3 180.00(11) . 3_655
O3 Mn1 O5 94.0(3) . .
O3 Mn1 O5 86.0(3) 3_655 .
O3 Mn1 O5 86.0(3) . 3_655
O3 Mn1 O5 94.0(3) 3_655 3_655
O5 Mn1 O5 180.0(3) . 3_655
O3 Mn1 O1 89.4(2) . .
O3 Mn1 O1 90.6(2) 3_655 .
O5 Mn1 O1 88.3(2) . .
O5 Mn1 O1 91.7(2) 3_655 .
O3 Mn1 O1 90.6(2) . 3_655
O3 Mn1 O1 89.4(2) 3_655 3_655
O5 Mn1 O1 91.7(2) . 3_655
O5 Mn1 O1 88.3(2) 3_655 3_655
O1 Mn1 O1 180.0(3) . 3_655
O6 Mn2 O4 99.6(3) . .
O6 Mn2 O8 103.3(5) . .
O4 Mn2 O8 85.7(4) . .
O6 Mn2 O7 83.4(3) . .
O4 Mn2 O7 170.5(3) . .
O8 Mn2 O7 84.8(4) . .
O6 Mn2 O1 94.6(2) . .
O4 Mn2 O1 103.3(2) . .
O8 Mn2 O1 158.5(4) . .
O7 Mn2 O1 85.4(3) . .
O6 Mn2 O2 149.7(2) . .
O4 Mn2 O2 96.8(3) . .
O8 Mn2 O2 103.3(5) . .
O7 Mn2 O2 84.6(3) . .
O1 Mn2 O2 56.68(19) . .
C15 O7 Mn2 116.9(9) . .
C9 O6 Mn2 126.1(4) . .
C5 O4 Mn2 127.1(5) . .
C9 O5 Mn1 143.7(5) . .
C1 O1 Mn1 133.2(5) . .
C1 O1 Mn2 92.4(5) . .
Mn1 O1 Mn2 106.51(18) . .
C1 O2 Mn2 89.8(5) . .
C5 O3 Mn1 140.7(6) . .
C6 C8 C12 119.5(7) . 4_656
C15 N3 C21 124(4) . .
C15 N3 C22 125(2) . .
C21 N3 C22 89(4) . .
C7 C6 C8 121.8(6) . .
C7 C6 C5 118.6(7) . .
C8 C6 C5 119.5(7) . .
O2 C1 O1 119.8(7) . .
O2 C1 C2 121.5(6) . .
O1 C1 C2 118.7(7) . .
C3 C2 C4 119.7(7) . .
C3 C2 C1 119.6(7) . .
C4 C2 C1 120.7(7) . .
C10 C11 C7 122.2(8) . 4
C13 O8 Mn2 141.7(19) . .
C11 C10 C12 118.5(6) . .
C11 C10 C9 119.3(7) . .
C12 C10 C9 122.2(7) . .
C6 C7 C11 117.8(8) . 4_656
C10 C12 N1 125.1(8) . .
C10 C12 C8 120.1(7) . 4
N1 C12 C8 114.8(8) . 4
C4 C3 C2 120.4(7) 3_665 .
O5 C9 O6 123.8(6) . .
O5 C9 C10 118.2(7) . .
O6 C9 C10 118.0(6) . .
C3 C4 C2 119.8(8) 3_665 .
C3 C4 N2 116.8(9) 3_665 .
C2 C4 N2 123.4(9) . .
O3 C5 O4 125.5(6) . .
O3 C5 C6 116.4(7) . .
O4 C5 C6 118.2(7) . .
N3 C15 O7 132.2(18) . .
C13 N4 C14 132(2) . .
C13 N4 C20 108(3) . .
C14 N4 C20 120(3) . .
N4 C13 O8 128(3) . .

loop_
_geom_bond_atom_site_label_1
_geom_bond_atom_site_label_2
_geom_bond_distance
_geom_bond_site_symmetry_2
Mn1 O3 2.120(5) .
Mn1 O3 2.120(5) 3_655
Mn1 O5 2.121(5) .
Mn1 O5 2.121(5) 3_655
Mn1 O1 2.215(5) .
Mn1 O1 2.215(5) 3_655
Mn2 O6 2.101(5) .
Mn2 O4 2.107(5) .
Mn2 O8 2.139(9) .
Mn2 O7 2.241(7) .
Mn2 O1 2.269(5) .
Mn2 O2 2.330(6) .
O7 C15 1.24(2) .
O6 C9 1.258(9) .
O4 C5 1.265(10) .
O5 C9 1.239(9) .
O1 C1 1.268(8) .
O2 C1 1.257(10) .
O3 C5 1.260(11) .
C8 C6 1.394(11) .
C8 C12 1.400(10) 4_656
N3 C15 1.20(2) .
N3 C21 1.55(8) .
N3 C22 1.42(3) .
C6 C7 1.345(12) .
C6 C5 1.518(9) .
N2 C4 1.48(2) .
C1 C2 1.500(10) .
C2 C3 1.378(12) .
C2 C4 1.429(11) .
C11 C10 1.355(11) .
C11 C7 1.440(11) 4
O8 C13 1.26(3) .
C10 C12 1.404(10) .
C10 C9 1.500(8) .
N1 C12 1.404(16) .
C7 C11 1.440(11) 4_656
C12 C8 1.400(10) 4
C3 C4 1.378(12) 3_665
C4 C3 1.378(12) 3_665
N4 C13 1.17(3) .
N4 C14 1.46(3) .
N4 C20 1.49(7) .
